data_7030689
loop_
_publ_author_name
'Grant, Gregory J.'
'Benefield, Desir\'ee A.'
'VanDerveer, Donald G.'

_publ_section_title
;
 Thiacrown PtII complexes with group 15 donor ligands:
 pentacoordination in Pt(II) complexes
;
_journal_coden_ASTM DTARAF
_journal_issue 40
_journal_name_full 'Dalton Transactions'
_journal_page_first 8605
_journal_page_last 8615
_journal_paper_doi 10.1039/b909875e
_journal_year 2009
_chemical_formula_moiety 'C24 H27 As Cl Pt S3, C1.5 H4.5 N1.5 O3'
_chemical_formula_sum 'C25.5 H31.5 As Cl F6 N1.5 O3 P Pt S3'
_chemical_formula_weight 953.63
_space_group_IT_number 14
_symmetry_cell_setting monoclinic
_symmetry_space_group_name_Hall '-P 2ybc'
_symmetry_space_group_name_H-M 'P 1 21/c 1'
_atom_sites_solution_hydrogens geom
_atom_sites_solution_primary direct
_atom_sites_solution_secondary difmap
_audit_creation_method SHELXL-97
_cell_angle_alpha 90.00
_cell_angle_beta 94.46(3)
_cell_angle_gamma 90.00
_cell_formula_units_Z 4
_cell_length_a 8.0987(16)
_cell_length_b 18.742(4)
_cell_length_c 20.965(4)
_cell_measurement_reflns_used 11480
_cell_measurement_temperature 153(2)
_cell_measurement_theta_max 26.3839
_cell_measurement_theta_min 3.1186
_cell_volume 3172.6(11)
_computing_cell_refinement 'CrystalClear (Rigaku/MSC,2001)'
_computing_data_collection 'CrystalClear (Rigaku/MSC,2001)'
_computing_data_reduction 'CrystalClear (Rigaku/MSC,2001)'
_computing_molecular_graphics 'SHELXTL 6.10 (Bruker AXS,2000)'
_computing_publication_material 'SHELXTL 6.10 (Bruker AXS,2000)'
_computing_structure_refinement 'SHELXTL 6.10 (Bruker AXS,2000)'
_computing_structure_solution 'SHELXTL 6.10 (Bruker AXS,2000)'
_diffrn_ambient_temperature 153(2)
_diffrn_detector_area_resol_mean 14.6306
_diffrn_measured_fraction_theta_full 0.997
_diffrn_measured_fraction_theta_max 0.997
_diffrn_measurement_details
;
scan:
Number of images: 260
Slice: -40.0000 - 90.0000
Image width: 0.5000
Exp time: 5.0000
Rotation axis: Omega
Omega: 0.0000
Chi: 0.0000
Phi: 0.0000
XTD: 27.6357
2theta: -0.0183
scan:
Number of images: 220
Slice: -30.0000 - 80.0000
Image width: 0.5000
Exp time: 5.0000
Rotation axis: Omega
Omega: 0.0000
Chi: 54.0000
Phi: 90.0000
XTD: 27.6357
2theta: -0.0183

;
_diffrn_measurement_device
;
Mercury CCD (2x2 bin mode)
;
_diffrn_measurement_device_details
;
AFC8: Eulerian 3 circle
;
_diffrn_measurement_method omega
_diffrn_radiation_detector CCD
_diffrn_radiation_monochromator 'Graphite Monochromator'
_diffrn_radiation_source 'Sealed Tube'
_diffrn_radiation_type MoK\a
_diffrn_radiation_wavelength 0.71073
_diffrn_reflns_av_R_equivalents 0.0427
_diffrn_reflns_av_sigmaI/netI 0.0316
_diffrn_reflns_limit_h_max 9
_diffrn_reflns_limit_h_min -8
_diffrn_reflns_limit_k_max 22
_diffrn_reflns_limit_k_min -22
_diffrn_reflns_limit_l_max 25
_diffrn_reflns_limit_l_min -25
_diffrn_reflns_number 23387
_diffrn_reflns_reduction_process 'Lp corrections applied'
_diffrn_reflns_theta_full 25.10
_diffrn_reflns_theta_max 25.10
_diffrn_reflns_theta_min 2.98
_diffrn_standards_decay_% 0
_diffrn_standards_interval_count 0
_diffrn_standards_interval_time 0
_diffrn_standards_number 0
_exptl_absorpt_coefficient_mu 5.857
_exptl_absorpt_correction_T_max 0.2764
_exptl_absorpt_correction_T_min 0.0939
_exptl_absorpt_correction_type multi-scan
_exptl_absorpt_process_details 'REQAB, Rigaku/MSC, The Woodlands, TX, USA, 1999'
_exptl_crystal_colour orange
_exptl_crystal_density_diffrn 1.997
_exptl_crystal_density_method 'not measured'
_exptl_crystal_description chip
_exptl_crystal_F_000 1856
_exptl_crystal_size_max 0.62
_exptl_crystal_size_mid 0.36
_exptl_crystal_size_min 0.22
_refine_diff_density_max 1.587
_refine_diff_density_min -1.479
_refine_diff_density_rms 0.144
_refine_ls_extinction_method none
_refine_ls_goodness_of_fit_ref 1.130
_refine_ls_hydrogen_treatment constr
_refine_ls_matrix_type full
_refine_ls_number_parameters 398
_refine_ls_number_reflns 5650
_refine_ls_number_restraints 0
_refine_ls_restrained_S_all 1.130
_refine_ls_R_factor_all 0.0333
_refine_ls_R_factor_gt 0.0304
_refine_ls_shift/su_max 0.002
_refine_ls_shift/su_mean 0.000
_refine_ls_structure_factor_coef Fsqd
_refine_ls_weighting_details 'calc w=1/[\s^2^(Fo^2^)+(0.0308P)^2^+7.2460P] where P=(Fo^2^+2Fc^2^)/3'
_refine_ls_weighting_scheme calc
_refine_ls_wR_factor_gt 0.0688
_refine_ls_wR_factor_ref 0.0709
_reflns_number_gt 5258
_reflns_number_total 5650
_reflns_threshold_expression >2sigma(I)
_cod_duplicate_entry 7002475
_cod_data_source_file b909875e.txt
_cod_data_source_block ptasph3
_cod_depositor_comments
;
The following automatic conversions were performed:

'_symmetry_cell_setting' value 'Monoclinic' changed to 'monoclinic'
according to
/usr/data/users/saulius/automatic-downloads/retrospective/RSC/lib/dictionaries/cif_core.dic
dictionary named 'cif_core.dic' version 2.4.2 from 2011-04-26.

Automatic conversion script
Id: cif_fix_values 2281 2013-09-26 08:29:07Z andrius 
;
_cod_original_cell_volume 3172.5(11)
_cod_original_sg_symbol_H-M P2(1)/c
_cod_original_formula_sum 'C25.50 H31.50 As Cl F6 N1.50 O3 P Pt S3'
_cod_database_code 7030689

loop_
_symmetry_equiv_pos_as_xyz
'x, y, z'
'-x, y+1/2, -z+1/2'
'-x, -y, -z'
'x, -y-1/2, z-1/2'

loop_
_atom_site_label
_atom_site_type_symbol
_atom_site_fract_x
_atom_site_fract_y
_atom_site_fract_z
_atom_site_U_iso_or_equiv
_atom_site_adp_type
_atom_site_occupancy
_atom_site_symmetry_multiplicity
_atom_site_calc_flag
_atom_site_refinement_flags
Pt1 Pt 0.135662(19) 0.948968(8) 0.257169(7) 0.01389(7) Uani 1 1 d .
As1 As 0.24268(5) 1.03884(2) 0.191354(19) 0.01299(10) Uani 1 1 d .
Cl1 Cl 0.40797(14) 0.92663(6) 0.29621(6) 0.0276(3) Uani 1 1 d .
S1 S 0.00163(15) 1.00922(6) 0.37763(6) 0.0241(3) Uani 1 1 d .
C2 C -0.0036(6) 0.9241(3) 0.4195(2) 0.0271(10) Uani 1 1 d .
H2A H 0.0378 0.9316 0.4632 0.033 Uiso 1 1 calc R
H2B H -0.1171 0.9095 0.4199 0.033 Uiso 1 1 calc R
C3 C 0.0935(6) 0.8631(2) 0.3926(2) 0.0238(10) Uani 1 1 d .
H3A H 0.0676 0.8203 0.4150 0.029 Uiso 1 1 calc R
H3B H 0.2092 0.8725 0.4024 0.029 Uiso 1 1 calc R
S4 S 0.06195(14) 0.84502(5) 0.30742(5) 0.0189(2) Uani 1 1 d .
C5 C -0.1632(6) 0.8405(3) 0.2928(2) 0.0262(10) Uani 1 1 d .
H5A H -0.1976 0.7915 0.2917 0.031 Uiso 1 1 calc R
H5B H -0.2139 0.8636 0.3272 0.031 Uiso 1 1 calc R
C6 C -0.2203(6) 0.8763(3) 0.2301(2) 0.0271(11) Uani 1 1 d .
H6A H -0.3383 0.8823 0.2286 0.033 Uiso 1 1 calc R
H6B H -0.1971 0.8448 0.1957 0.033 Uiso 1 1 calc R
S7 S -0.12708(14) 0.96225(6) 0.21612(5) 0.0210(2) Uani 1 1 d .
C8 C -0.2256(6) 1.0243(3) 0.2677(2) 0.0266(11) Uani 1 1 d .
H8A H -0.1847 1.0710 0.2588 0.032 Uiso 1 1 calc R
H8B H -0.3418 1.0243 0.2545 0.032 Uiso 1 1 calc R
C9 C -0.2090(6) 1.0148(3) 0.3398(2) 0.0273(11) Uani 1 1 d .
H9A H -0.2669 0.9720 0.3499 0.033 Uiso 1 1 calc R
H9B H -0.2640 1.0540 0.3586 0.033 Uiso 1 1 calc R
C10 C 0.0887(5) 1.0888(2) 0.1317(2) 0.0159(9) Uani 1 1 d .
C11 C 0.0838(6) 1.0749(2) 0.0663(2) 0.0201(9) Uani 1 1 d .
H11A H 0.1586 1.0416 0.0501 0.024 Uiso 1 1 calc R
C12 C -0.0314(6) 1.1101(3) 0.0249(2) 0.0265(11) Uani 1 1 d .
H12A H -0.0327 1.1020 -0.0199 0.032 Uiso 1 1 calc R
C13 C -0.1442(6) 1.1568(2) 0.0484(2) 0.0254(10) Uani 1 1 d .
H13A H -0.2253 1.1792 0.0200 0.031 Uiso 1 1 calc R
C14 C -0.1389(6) 1.1710(2) 0.1141(2) 0.0234(10) Uani 1 1 d .
H14A H -0.2159 1.2033 0.1303 0.028 Uiso 1 1 calc R
C15 C -0.0205(6) 1.1378(2) 0.1556(2) 0.0213(9) Uani 1 1 d .
H15A H -0.0140 1.1485 0.2000 0.026 Uiso 1 1 calc R
C16 C 0.3605(5) 1.1155(2) 0.2363(2) 0.0160(9) Uani 1 1 d .
C17 C 0.4190(6) 1.1725(2) 0.2022(2) 0.0214(10) Uani 1 1 d .
H17A H 0.3976 1.1747 0.1571 0.026 Uiso 1 1 calc R
C18 C 0.5088(6) 1.2262(3) 0.2346(3) 0.0288(11) Uani 1 1 d .
H18A H 0.5520 1.2646 0.2114 0.035 Uiso 1 1 calc R
C19 C 0.5356(7) 1.2240(3) 0.3007(3) 0.0324(12) Uani 1 1 d .
H19A H 0.5983 1.2605 0.3226 0.039 Uiso 1 1 calc R
C20 C 0.4716(7) 1.1688(3) 0.3349(3) 0.0325(12) Uani 1 1 d .
H20A H 0.4871 1.1685 0.3803 0.039 Uiso 1 1 calc R
C21 C 0.3841(6) 1.1133(2) 0.3030(2) 0.0234(10) Uani 1 1 d .
H21A H 0.3414 1.0749 0.3263 0.028 Uiso 1 1 calc R
C22 C 0.3939(5) 0.9930(2) 0.13718(19) 0.0148(8) Uani 1 1 d .
C23 C 0.5239(6) 1.0284(2) 0.1113(2) 0.0194(9) Uani 1 1 d .
H23A H 0.5420 1.0777 0.1198 0.023 Uiso 1 1 calc R
C24 C 0.6261(6) 0.9921(2) 0.0734(2) 0.0240(10) Uani 1 1 d .
H24A H 0.7150 1.0166 0.0559 0.029 Uiso 1 1 calc R
C25 C 0.6016(6) 0.9200(2) 0.0600(2) 0.0227(10) Uani 1 1 d .
H25A H 0.6734 0.8952 0.0340 0.027 Uiso 1 1 calc R
C26 C 0.4717(6) 0.8851(2) 0.0852(2) 0.0242(10) Uani 1 1 d .
H26A H 0.4534 0.8360 0.0759 0.029 Uiso 1 1 calc R
C27 C 0.3680(6) 0.9206(2) 0.1238(2) 0.0203(9) Uani 1 1 d .
H27A H 0.2794 0.8959 0.1411 0.024 Uiso 1 1 calc R
P1 P 0.39165(17) 0.28148(7) 0.02750(6) 0.0250(3) Uani 1 1 d .
F1 F 0.3288(5) 0.35898(16) 0.00480(19) 0.0527(10) Uani 1 1 d .
F2 F 0.3078(4) 0.24892(17) -0.03751(14) 0.0388(7) Uani 1 1 d .
F3 F 0.4527(4) 0.20328(17) 0.04880(15) 0.0402(8) Uani 1 1 d .
F4 F 0.4760(5) 0.3130(2) 0.09215(17) 0.0615(11) Uani 1 1 d .
F5 F 0.2237(4) 0.26922(17) 0.06163(16) 0.0422(8) Uani 1 1 d .
F6 F 0.5600(4) 0.2931(2) -0.00647(16) 0.0453(8) Uani 1 1 d .
C29 C 0.4223(8) 0.5117(3) -0.0142(5) 0.069(2) Uani 0.50 1 d P
N2 N 0.4223(8) 0.5117(3) -0.0142(5) 0.069(2) Uani 0.50 1 d P
O3 O 0.4107(15) 0.5001(6) -0.0648(4) 0.065(3) Uani 0.50 1 d P
O4 O 0.3319(12) 0.5391(6) 0.0249(5) 0.060(3) Uani 0.50 1 d P
C28 C -0.0642(7) 0.1978(3) 0.4288(3) 0.0363(12) Uani 1 1 d .
H28A H -0.1808 0.1937 0.4335 0.054 Uiso 1 1 calc R
H28B H -0.0143 0.2280 0.4619 0.054 Uiso 1 1 calc R
H28C H -0.0143 0.1513 0.4320 0.054 Uiso 1 1 calc R
N1 N -0.0385(6) 0.2288(3) 0.3660(2) 0.0406(12) Uani 1 1 d .
O1 O -0.0154(8) 0.1879(3) 0.3229(2) 0.0793(18) Uani 1 1 d .
O2 O -0.0481(6) 0.2931(3) 0.3612(3) 0.0657(15) Uani 1 1 d .

loop_
_atom_site_aniso_label
_atom_site_aniso_U_11
_atom_site_aniso_U_22
_atom_site_aniso_U_33
_atom_site_aniso_U_23
_atom_site_aniso_U_13
_atom_site_aniso_U_12
Pt1 0.01076(10) 0.01402(10) 0.01708(10) 0.00363(6) 0.00218(7) -0.00013(6)
As1 0.0122(2) 0.01246(19) 0.0145(2) 0.00185(15) 0.00239(16) 0.00039(16)
Cl1 0.0178(6) 0.0293(6) 0.0357(6) 0.0100(5) 0.0003(5) 0.0016(5)
S1 0.0225(6) 0.0192(5) 0.0299(6) -0.0017(5) -0.0010(5) 0.0012(5)
C2 0.029(3) 0.027(2) 0.025(2) 0.003(2) 0.006(2) 0.001(2)
C3 0.025(3) 0.023(2) 0.024(2) 0.0093(19) 0.0037(19) 0.001(2)
S4 0.0188(6) 0.0128(5) 0.0255(6) 0.0046(4) 0.0051(4) -0.0024(4)
C5 0.018(2) 0.024(2) 0.037(3) 0.003(2) 0.004(2) -0.0081(19)
C6 0.016(2) 0.029(3) 0.037(3) -0.008(2) 0.001(2) -0.004(2)
S7 0.0121(5) 0.0273(6) 0.0231(6) 0.0033(4) -0.0013(4) 0.0005(4)
C8 0.018(2) 0.022(2) 0.040(3) 0.001(2) 0.003(2) 0.0034(19)
C9 0.021(2) 0.029(3) 0.033(3) -0.004(2) 0.004(2) 0.005(2)
C10 0.015(2) 0.0125(19) 0.020(2) 0.0030(16) -0.0001(17) -0.0031(17)
C11 0.021(2) 0.021(2) 0.019(2) 0.0004(18) 0.0028(18) -0.0026(19)
C12 0.027(3) 0.028(3) 0.024(2) 0.0075(19) -0.004(2) -0.004(2)
C13 0.020(2) 0.020(2) 0.036(3) 0.0090(19) -0.006(2) -0.0017(19)
C14 0.016(2) 0.013(2) 0.041(3) 0.0015(19) 0.000(2) -0.0009(18)
C15 0.022(2) 0.015(2) 0.028(2) 0.0029(18) 0.0048(19) 0.0004(18)
C16 0.012(2) 0.015(2) 0.022(2) -0.0010(16) 0.0036(17) 0.0040(16)
C17 0.027(3) 0.014(2) 0.024(2) -0.0029(17) 0.0046(19) 0.0018(18)
C18 0.022(3) 0.016(2) 0.048(3) -0.004(2) 0.004(2) -0.0002(19)
C19 0.027(3) 0.021(2) 0.048(3) -0.017(2) -0.004(2) 0.003(2)
C20 0.035(3) 0.033(3) 0.028(3) -0.010(2) -0.004(2) 0.004(2)
C21 0.024(2) 0.024(2) 0.023(2) 0.0001(18) 0.0019(19) 0.003(2)
C22 0.012(2) 0.016(2) 0.017(2) 0.0013(16) -0.0006(16) 0.0024(16)
C23 0.022(2) 0.014(2) 0.022(2) -0.0024(17) 0.0032(19) -0.0040(18)
C24 0.017(2) 0.022(2) 0.034(3) -0.002(2) 0.010(2) -0.0039(19)
C25 0.024(3) 0.025(2) 0.019(2) -0.0040(18) 0.0028(19) 0.005(2)
C26 0.033(3) 0.016(2) 0.024(2) -0.0018(18) 0.006(2) 0.002(2)
C27 0.017(2) 0.019(2) 0.025(2) 0.0000(18) 0.0032(18) -0.0032(18)
P1 0.0266(7) 0.0239(6) 0.0253(6) -0.0033(5) 0.0076(5) -0.0001(5)
F1 0.063(2) 0.0208(16) 0.078(3) 0.0068(16) 0.026(2) 0.0059(16)
F2 0.0419(19) 0.0434(18) 0.0303(16) -0.0053(14) -0.0035(14) 0.0032(15)
F3 0.049(2) 0.0389(17) 0.0329(16) 0.0088(13) 0.0064(14) 0.0174(15)
F4 0.071(3) 0.076(3) 0.038(2) -0.0238(19) 0.0050(18) -0.030(2)
F5 0.0369(18) 0.0383(18) 0.055(2) -0.0006(15) 0.0270(16) 0.0001(15)
F6 0.0285(17) 0.067(2) 0.0430(19) 0.0120(17) 0.0154(14) 0.0009(16)
C29 0.051(4) 0.038(3) 0.120(7) 0.004(4) 0.015(4) -0.011(3)
N2 0.051(4) 0.038(3) 0.120(7) 0.004(4) 0.015(4) -0.011(3)
O3 0.105(9) 0.077(7) 0.010(4) 0.000(4) -0.011(4) 0.001(6)
O4 0.047(6) 0.076(7) 0.060(6) 0.002(5) 0.025(5) 0.024(5)
C28 0.043(3) 0.033(3) 0.033(3) -0.002(2) 0.006(2) -0.004(2)
N1 0.033(3) 0.045(3) 0.044(3) 0.010(2) 0.000(2) 0.013(2)
O1 0.102(5) 0.103(4) 0.034(3) -0.009(3) 0.013(3) 0.041(4)
O2 0.056(3) 0.049(3) 0.092(4) 0.035(3) 0.008(3) 0.006(2)

loop_
_atom_type_symbol
_atom_type_description
_atom_type_scat_dispersion_real
_atom_type_scat_dispersion_imag
_atom_type_scat_source
C C 0.0033 0.0016 'International Tables Vol C Tables 4.2.6.8 and 6.1.1.4'
H H 0.0000 0.0000 'International Tables Vol C Tables 4.2.6.8 and 6.1.1.4'
F F 0.0171 0.0103 'International Tables Vol C Tables 4.2.6.8 and 6.1.1.4'
P P 0.1023 0.0942 'International Tables Vol C Tables 4.2.6.8 and 6.1.1.4'
S S 0.1246 0.1234 'International Tables Vol C Tables 4.2.6.8 and 6.1.1.4'
Cl Cl 0.1484 0.1585 'International Tables Vol C Tables 4.2.6.8 and 6.1.1.4'
As As 0.0499 2.0058 'International Tables Vol C Tables 4.2.6.8 and 6.1.1.4'
Pt Pt -1.7033 8.3905 'International Tables Vol C Tables 4.2.6.8 and 6.1.1.4'
N N 0.0061 0.0033 'International Tables Vol C Tables 4.2.6.8 and 6.1.1.4'
O O 0.0106 0.0060 'International Tables Vol C Tables 4.2.6.8 and 6.1.1.4'

loop_
_geom_angle_atom_site_label_1
_geom_angle_atom_site_label_2
_geom_angle_atom_site_label_3
_geom_angle
_geom_angle_site_symmetry_1
_geom_angle_site_symmetry_3
S7 Pt1 S4 89.86(4) . .
S7 Pt1 Cl1 175.65(4) . .
S4 Pt1 Cl1 87.67(4) . .
S7 Pt1 As1 94.37(4) . .
S4 Pt1 As1 167.59(3) . .
Cl1 Pt1 As1 87.34(3) . .
C16 As1 C22 107.81(18) . .
C16 As1 C10 102.97(17) . .
C22 As1 C10 103.92(18) . .
C16 As1 Pt1 115.59(13) . .
C22 As1 Pt1 107.55(12) . .
C10 As1 Pt1 118.06(13) . .
C2 S1 C9 101.7(2) . .
C3 C2 S1 116.5(3) . .
C3 C2 H2A 108.2 . .
S1 C2 H2A 108.2 . .
C3 C2 H2B 108.2 . .
S1 C2 H2B 108.2 . .
H2A C2 H2B 107.3 . .
C2 C3 S4 117.9(3) . .
C2 C3 H3A 107.8 . .
S4 C3 H3A 107.8 . .
C2 C3 H3B 107.8 . .
S4 C3 H3B 107.8 . .
H3A C3 H3B 107.2 . .
C3 S4 C5 103.6(2) . .
C3 S4 Pt1 105.60(15) . .
C5 S4 Pt1 104.59(16) . .
C6 C5 S4 111.0(3) . .
C6 C5 H5A 109.4 . .
S4 C5 H5A 109.4 . .
C6 C5 H5B 109.4 . .
S4 C5 H5B 109.4 . .
H5A C5 H5B 108.0 . .
C5 C6 S7 115.5(3) . .
C5 C6 H6A 108.4 . .
S7 C6 H6A 108.4 . .
C5 C6 H6B 108.4 . .
S7 C6 H6B 108.4 . .
H6A C6 H6B 107.5 . .
C6 S7 C8 105.4(2) . .
C6 S7 Pt1 103.51(16) . .
C8 S7 Pt1 106.86(16) . .
C9 C8 S7 120.6(3) . .
C9 C8 H8A 107.2 . .
S7 C8 H8A 107.2 . .
C9 C8 H8B 107.2 . .
S7 C8 H8B 107.2 . .
H8A C8 H8B 106.8 . .
C8 C9 S1 116.5(4) . .
C8 C9 H9A 108.2 . .
S1 C9 H9A 108.2 . .
C8 C9 H9B 108.2 . .
S1 C9 H9B 108.2 . .
H9A C9 H9B 107.3 . .
C11 C10 C15 120.4(4) . .
C11 C10 As1 120.9(3) . .
C15 C10 As1 118.8(3) . .
C12 C11 C10 119.5(4) . .
C12 C11 H11A 120.2 . .
C10 C11 H11A 120.2 . .
C13 C12 C11 120.4(4) . .
C13 C12 H12A 119.8 . .
C11 C12 H12A 119.8 . .
C12 C13 C14 120.1(4) . .
C12 C13 H13A 120.0 . .
C14 C13 H13A 120.0 . .
C15 C14 C13 119.8(4) . .
C15 C14 H14A 120.1 . .
C13 C14 H14A 120.1 . .
C14 C15 C10 119.8(4) . .
C14 C15 H15A 120.1 . .
C10 C15 H15A 120.1 . .
C17 C16 C21 120.8(4) . .
C17 C16 As1 119.8(3) . .
C21 C16 As1 119.4(3) . .
C18 C17 C16 119.6(4) . .
C18 C17 H17A 120.2 . .
C16 C17 H17A 120.2 . .
C19 C18 C17 120.1(5) . .
C19 C18 H18A 120.0 . .
C17 C18 H18A 120.0 . .
C20 C19 C18 120.4(4) . .
C20 C19 H19A 119.8 . .
C18 C19 H19A 119.8 . .
C19 C20 C21 120.3(5) . .
C19 C20 H20A 119.8 . .
C21 C20 H20A 119.8 . .
C16 C21 C20 118.8(5) . .
C16 C21 H21A 120.6 . .
C20 C21 H21A 120.6 . .
C23 C22 C27 119.4(4) . .
C23 C22 As1 123.4(3) . .
C27 C22 As1 117.2(3) . .
C24 C23 C22 119.9(4) . .
C24 C23 H23A 120.0 . .
C22 C23 H23A 120.0 . .
C23 C24 C25 121.0(4) . .
C23 C24 H24A 119.5 . .
C25 C24 H24A 119.5 . .
C26 C25 C24 119.1(4) . .
C26 C25 H25A 120.4 . .
C24 C25 H25A 120.4 . .
C25 C26 C27 120.7(4) . .
C25 C26 H26A 119.6 . .
C27 C26 H26A 119.6 . .
C26 C27 C22 119.8(4) . .
C26 C27 H27A 120.1 . .
C22 C27 H27A 120.1 . .
F4 P1 F2 179.4(2) . .
F4 P1 F3 90.0(2) . .
F2 P1 F3 89.41(17) . .
F4 P1 F1 91.2(2) . .
F2 P1 F1 89.4(2) . .
F3 P1 F1 178.8(2) . .
F4 P1 F6 90.3(2) . .
F2 P1 F6 89.57(19) . .
F3 P1 F6 89.62(19) . .
F1 P1 F6 90.4(2) . .
F4 P1 F5 89.8(2) . .
F2 P1 F5 90.41(19) . .
F3 P1 F5 89.92(18) . .
F1 P1 F5 90.09(19) . .
F6 P1 F5 179.5(2) . .
O3 C29 O4 135.7(11) . .
O3 C29 N2 110.8(11) . 3_665
O4 C29 N2 113.4(11) . 3_665
O3 C29 C29 110.8(11) . 3_665
O4 C29 C29 113.4(11) . 3_665
N2 C29 C29 0.0(8) 3_665 3_665
N1 C28 H28A 109.5 . .
N1 C28 H28B 109.5 . .
H28A C28 H28B 109.5 . .
N1 C28 H28C 109.5 . .
H28A C28 H28C 109.5 . .
H28B C28 H28C 109.5 . .
O1 N1 O2 125.6(6) . .
O1 N1 C28 117.3(5) . .
O2 N1 C28 117.0(5) . .

loop_
_geom_bond_atom_site_label_1
_geom_bond_atom_site_label_2
_geom_bond_distance
_geom_bond_site_symmetry_2
Pt1 S7 2.2464(12) .
Pt1 S4 2.3151(11) .
Pt1 Cl1 2.3299(13) .
Pt1 As1 2.3829(6) .
As1 C16 1.930(4) .
As1 C22 1.935(4) .
As1 C10 1.937(4) .
S1 C2 1.823(5) .
S1 C9 1.828(5) .
C2 C3 1.522(7) .
C2 H2A 0.9600 .
C2 H2B 0.9600 .
C3 S4 1.815(5) .
C3 H3A 0.9600 .
C3 H3B 0.9600 .
S4 C5 1.827(5) .
C5 C6 1.516(7) .
C5 H5A 0.9600 .
C5 H5B 0.9600 .
C6 S7 1.813(5) .
C6 H6A 0.9600 .
C6 H6B 0.9600 .
S7 C8 1.814(5) .
C8 C9 1.517(7) .
C8 H8A 0.9600 .
C8 H8B 0.9600 .
C9 H9A 0.9600 .
C9 H9B 0.9600 .
C10 C11 1.393(6) .
C10 C15 1.395(6) .
C11 C12 1.390(6) .
C11 H11A 0.9500 .
C12 C13 1.384(7) .
C12 H12A 0.9500 .
C13 C14 1.399(7) .
C13 H13A 0.9500 .
C14 C15 1.390(6) .
C14 H14A 0.9500 .
C15 H15A 0.9500 .
C16 C17 1.388(6) .
C16 C21 1.397(6) .
C17 C18 1.388(7) .
C17 H17A 0.9500 .
C18 C19 1.388(8) .
C18 H18A 0.9500 .
C19 C20 1.382(8) .
C19 H19A 0.9500 .
C20 C21 1.398(7) .
C20 H20A 0.9500 .
C21 H21A 0.9500 .
C22 C23 1.390(6) .
C22 C27 1.398(6) .
C23 C24 1.372(7) .
C23 H23A 0.9500 .
C24 C25 1.391(7) .
C24 H24A 0.9500 .
C25 C26 1.379(7) .
C25 H25A 0.9500 .
C26 C27 1.381(7) .
C26 H26A 0.9500 .
C27 H27A 0.9500 .
P1 F4 1.584(3) .
P1 F2 1.596(3) .
P1 F3 1.599(3) .
P1 F1 1.599(3) .
P1 F6 1.601(3) .
P1 F5 1.601(3) .
C29 O3 1.081(11) .
C29 O4 1.251(12) .
C29 N2 1.420(14) 3_665
C29 C29 1.420(14) 3_665
C28 N1 1.470(7) .
C28 H28A 0.9599 .
C28 H28B 0.9599 .
C28 H28C 0.9599 .
N1 O1 1.209(7) .
N1 O2 1.211(7) .
